data_7007354
loop_
_publ_author_name
'Lindqvist-Reis, Patric'
'Persson, Ingmar'
'Sandstr\"om, Magnus'

_publ_section_title
;
 The hydration of the scandium(III) ion in aqueous solution and
 crystalline hydrates studied by XAFS spectroscopy, large-angle X-ray
 scattering and crystallography.
;
_journal_issue 32
_journal_name_full 'Dalton transactions (Cambridge, England : 2003)'
_journal_page_first 3868
_journal_page_last 3878
_journal_paper_doi 10.1039/b604267h
_journal_year 2006
_chemical_formula_moiety 'C6 H18 O18 S6 Sc, H12 O6 Sc'
_chemical_formula_sum 'C6 H30 O24 S6 Sc2'
_chemical_formula_weight 768.58
_chemical_name_systematic
;
?
;
_space_group_IT_number 148
_symmetry_cell_setting trigonal
_symmetry_space_group_name_Hall '-R 3'
_symmetry_space_group_name_H-M 'R -3 :H'
_atom_sites_solution_hydrogens geom
_atom_sites_solution_primary direct
_atom_sites_solution_secondary difmap
_audit_creation_method SHELXL-97
_cell_angle_alpha 90.00
_cell_angle_beta 90.00
_cell_angle_gamma 120.00
_cell_formula_units_Z 6
_cell_length_a 14.019(2)
_cell_length_b 14.019(2)
_cell_length_c 25.380(5)
_cell_measurement_reflns_used 16
_cell_measurement_temperature 293(2)
_cell_measurement_theta_max 32
_cell_measurement_theta_min 21
_cell_volume 4319.7(12)
_computing_cell_refinement 'Syntex software'
_computing_data_collection 'Syntex software'
_computing_data_reduction 'SHELXTL PLUS'
_computing_molecular_graphics 'DIAMOND (Brandenburg, 1999)'
_computing_publication_material SHELXL97
_computing_structure_refinement 'SHELXL-97 (Sheldrick, 1997)'
_computing_structure_solution 'SHELXS-97 (Sheldrick, 1990)'
_diffrn_ambient_temperature 293(2)
_diffrn_measured_fraction_theta_full 0.323
_diffrn_measured_fraction_theta_max 0.323
_diffrn_measurement_device_type 'Syntex P21 4-circle diffractometer'
_diffrn_measurement_method '\q-2\q scans'
_diffrn_radiation_monochromator graphite
_diffrn_radiation_source 'fine-focus sealed tube'
_diffrn_radiation_type MoK\a
_diffrn_radiation_wavelength 0.71073
_diffrn_reflns_av_R_equivalents 0.0339
_diffrn_reflns_av_sigmaI/netI 0.0317
_diffrn_reflns_limit_h_max 11
_diffrn_reflns_limit_h_min -13
_diffrn_reflns_limit_k_max 13
_diffrn_reflns_limit_k_min 0
_diffrn_reflns_limit_l_max 24
_diffrn_reflns_limit_l_min 0
_diffrn_reflns_number 1398
_diffrn_reflns_theta_full 20.05
_diffrn_reflns_theta_max 20.05
_diffrn_reflns_theta_min 1.86
_diffrn_standards_decay_% 0
_diffrn_standards_interval_count 100
_diffrn_standards_number 3
_exptl_absorpt_coefficient_mu 0.997
_exptl_absorpt_correction_type none
_exptl_crystal_colour colourless
_exptl_crystal_density_diffrn 1.773
_exptl_crystal_density_meas ?
_exptl_crystal_density_method .
_exptl_crystal_description hexagonal
_exptl_crystal_F_000 2376
_exptl_crystal_size_max 0.2
_exptl_crystal_size_mid 0.15
_exptl_crystal_size_min 0.1
_refine_diff_density_max 0.322
_refine_diff_density_min -0.361
_refine_diff_density_rms 0.083
_refine_ls_extinction_method none
_refine_ls_goodness_of_fit_ref 1.187
_refine_ls_hydrogen_treatment mixed
_refine_ls_matrix_type full
_refine_ls_number_parameters 134
_refine_ls_number_reflns 883
_refine_ls_number_restraints 0
_refine_ls_restrained_S_all 1.187
_refine_ls_R_factor_all 0.0620
_refine_ls_R_factor_gt 0.0385
_refine_ls_shift/su_max 0.000
_refine_ls_shift/su_mean 0.000
_refine_ls_structure_factor_coef Fsqd
_refine_ls_weighting_details 'calc w=1/[\s^2^(Fo^2^)+(0.0385P)^2^+44.8017P] where P=(Fo^2^+2Fc^2^)/3'
_refine_ls_weighting_scheme calc
_refine_ls_wR_factor_gt 0.0866
_refine_ls_wR_factor_ref 0.1031
_reflns_number_gt 688
_reflns_number_total 883
_reflns_threshold_expression >2sigma(I)
_cod_data_source_file b604267h.txt
_cod_data_source_block scoms
_cod_original_sg_symbol_H-M R-3
_cod_database_code 7007354

loop_
_symmetry_equiv_pos_as_xyz
'x, y, z'
'-y, x-y, z'
'-x+y, -x, z'
'x+2/3, y+1/3, z+1/3'
'-y+2/3, x-y+1/3, z+1/3'
'-x+y+2/3, -x+1/3, z+1/3'
'x+1/3, y+2/3, z+2/3'
'-y+1/3, x-y+2/3, z+2/3'
'-x+y+1/3, -x+2/3, z+2/3'
'-x, -y, -z'
'y, -x+y, -z'
'x-y, x, -z'
'-x+2/3, -y+1/3, -z+1/3'
'y+2/3, -x+y+1/3, -z+1/3'
'x-y+2/3, x+1/3, -z+1/3'
'-x+1/3, -y+2/3, -z+2/3'
'y+1/3, -x+y+2/3, -z+2/3'
'x-y+1/3, x+2/3, -z+2/3'

loop_
_atom_site_label
_atom_site_type_symbol
_atom_site_fract_x
_atom_site_fract_y
_atom_site_fract_z
_atom_site_U_iso_or_equiv
_atom_site_adp_type
_atom_site_occupancy
_atom_site_calc_flag
_atom_site_refinement_flags
_atom_site_disorder_assembly
_atom_site_disorder_group
Sc1 Sc 0.0000 0.0000 0.0000 0.0224(9) Uani 1 d S . .
O1 O -0.1342(5) -0.0253(6) -0.0458(2) 0.0346(15) Uani 1 d . . .
H1A H -0.195(7) -0.074(7) -0.044(3) 0.04(3) Uiso 1 d . . .
H1B H -0.137(8) 0.010(7) -0.065(3) 0.06(4) Uiso 1 d . . .
Sc2 Sc 0.0000 0.0000 0.5000 0.0223(9) Uani 1 d S . .
O2 O -0.1322(5) -0.1082(5) 0.4530(3) 0.0343(15) Uani 1 d . . .
H2A H -0.129(7) -0.132(7) 0.429(3) 0.05(4) Uiso 1 d . . .
H2B H -0.199(9) -0.123(9) 0.459(4) 0.11(4) Uiso 1 d . . .
Sc3 Sc 0.0000 0.0000 0.23106(8) 0.0209(7) Uani 1 d S . .
O3 O -0.1356(4) -0.0862(4) 0.18120(17) 0.0310(12) Uani 1 d . . .
O4 O -0.3283(4) -0.1725(4) 0.20020(19) 0.0438(14) Uani 1 d . . .
O5 O -0.2644(4) -0.1493(4) 0.11042(18) 0.0450(15) Uani 1 d . . .
S1 S -0.24325(14) -0.10499(15) 0.16309(7) 0.0277(6) Uani 1 d . . .
C1 C -0.2324(7) 0.0243(6) 0.1604(3) 0.050(2) Uani 1 d . . .
H11 H -0.2201 0.0550 0.1953 0.060 Uiso 1 calc R . .
H12 H -0.2993 0.0172 0.1465 0.060 Uiso 1 calc R . .
H13 H -0.1717 0.0720 0.1381 0.060 Uiso 1 calc R . .
O6 O -0.0435(4) -0.1398(4) 0.27498(18) 0.0419(14) Uani 1 d . . .
O7 O -0.1795(4) -0.3251(4) 0.2937(2) 0.0451(14) Uani 1 d . . .
O8 O -0.1400(4) -0.1818(4) 0.35664(18) 0.0502(15) Uani 1 d . . .
S2 S -0.09742(15) -0.22202(14) 0.31627(6) 0.0261(6) Uani 1 d . . .
C2 C 0.0065(7) -0.2403(7) 0.3433(3) 0.056(2) Uani 1 d . . .
H21 H 0.0642 -0.1712 0.3565 0.067 Uiso 1 calc R . .
H22 H 0.0357 -0.2673 0.3167 0.067 Uiso 1 calc R . .
H23 H -0.0231 -0.2925 0.3717 0.067 Uiso 1 calc R . .

loop_
_atom_site_aniso_label
_atom_site_aniso_U_11
_atom_site_aniso_U_22
_atom_site_aniso_U_33
_atom_site_aniso_U_23
_atom_site_aniso_U_13
_atom_site_aniso_U_12
Sc1 0.0188(12) 0.0188(12) 0.029(2) 0.000 0.000 0.0094(6)
O1 0.020(4) 0.034(4) 0.042(4) 0.005(3) -0.006(3) 0.008(3)
Sc2 0.0236(12) 0.0236(12) 0.0198(19) 0.000 0.000 0.0118(6)
O2 0.026(4) 0.044(4) 0.031(4) -0.014(3) -0.004(3) 0.016(3)
Sc3 0.0187(9) 0.0187(9) 0.0252(14) 0.000 0.000 0.0094(4)
O3 0.021(3) 0.030(3) 0.039(3) -0.009(2) -0.008(2) 0.011(2)
O4 0.027(3) 0.053(4) 0.050(3) 0.006(3) 0.012(3) 0.019(3)
O5 0.036(3) 0.060(4) 0.036(3) -0.019(3) -0.008(2) 0.021(3)
S1 0.0198(12) 0.0323(12) 0.0283(11) -0.0032(9) -0.0001(9) 0.0111(9)
C1 0.065(6) 0.045(5) 0.051(5) -0.003(4) -0.005(5) 0.036(5)
O6 0.055(4) 0.032(3) 0.037(3) 0.016(3) 0.010(3) 0.020(3)
O7 0.043(3) 0.027(3) 0.059(3) -0.007(3) -0.009(3) 0.013(3)
O8 0.063(4) 0.067(4) 0.030(3) -0.007(3) 0.005(3) 0.040(3)
S2 0.0318(11) 0.0209(11) 0.0259(11) 0.0014(9) 0.0027(9) 0.0134(10)
C2 0.056(6) 0.050(6) 0.066(6) 0.003(5) -0.016(5) 0.030(5)

loop_
_atom_type_symbol
_atom_type_description
_atom_type_scat_dispersion_real
_atom_type_scat_dispersion_imag
_atom_type_scat_source
Sc Sc 0.2519 0.3716 'International Tables Vol C Tables 4.2.6.8 and 6.1.1.4'
S S 0.1246 0.1234 'International Tables Vol C Tables 4.2.6.8 and 6.1.1.4'
O O 0.0106 0.0060 'International Tables Vol C Tables 4.2.6.8 and 6.1.1.4'
C C 0.0033 0.0016 'International Tables Vol C Tables 4.2.6.8 and 6.1.1.4'
H H 0.0000 0.0000 'International Tables Vol C Tables 4.2.6.8 and 6.1.1.4'

loop_
_geom_angle_atom_site_label_1
_geom_angle_atom_site_label_2
_geom_angle_atom_site_label_3
_geom_angle
_geom_angle_site_symmetry_1
_geom_angle_site_symmetry_3
_geom_angle_publ_flag
O1 Sc1 O1 180.0 10 . ?
O1 Sc1 O1 88.1(2) 10 2 ?
O1 Sc1 O1 91.9(2) . 2 ?
O1 Sc1 O1 91.9(2) 10 12 ?
O1 Sc1 O1 88.1(2) . 12 ?
O1 Sc1 O1 88.1(2) 2 12 ?
O1 Sc1 O1 88.1(2) 10 3 ?
O1 Sc1 O1 91.9(2) . 3 ?
O1 Sc1 O1 91.9(2) 2 3 ?
O1 Sc1 O1 180.0 12 3 ?
O1 Sc1 O1 91.9(2) 10 11 ?
O1 Sc1 O1 88.1(2) . 11 ?
O1 Sc1 O1 180.0 2 11 ?
O1 Sc1 O1 91.9(2) 12 11 ?
O1 Sc1 O1 88.1(2) 3 11 ?
Sc1 O1 H1A 129(6) . . ?
Sc1 O1 H1B 128(8) . . ?
H1A O1 H1B 103(9) . . ?
O2 Sc2 O2 180.0 . 10_556 ?
O2 Sc2 O2 90.5(3) . 2 ?
O2 Sc2 O2 89.5(3) 10_556 2 ?
O2 Sc2 O2 90.5(3) . 3 ?
O2 Sc2 O2 89.5(3) 10_556 3 ?
O2 Sc2 O2 90.5(3) 2 3 ?
O2 Sc2 O2 89.5(3) . 12_556 ?
O2 Sc2 O2 90.5(3) 10_556 12_556 ?
O2 Sc2 O2 89.5(3) 2 12_556 ?
O2 Sc2 O2 180.0 3 12_556 ?
O2 Sc2 O2 89.5(3) . 11_556 ?
O2 Sc2 O2 90.5(3) 10_556 11_556 ?
O2 Sc2 O2 180.0 2 11_556 ?
O2 Sc2 O2 89.5(3) 3 11_556 ?
O2 Sc2 O2 90.5(3) 12_556 11_556 ?
Sc2 O2 H2A 126(8) . . ?
Sc2 O2 H2B 123(7) . . ?
H2A O2 H2B 110(10) . . ?
O6 Sc3 O6 93.58(19) 2 . ?
O6 Sc3 O6 93.58(19) 2 3 ?
O6 Sc3 O6 93.58(19) . 3 ?
O6 Sc3 O3 174.7(2) 2 . ?
O6 Sc3 O3 91.49(19) . . ?
O6 Sc3 O3 87.60(18) 3 . ?
O6 Sc3 O3 91.49(19) 2 2 ?
O6 Sc3 O3 87.60(18) . 2 ?
O6 Sc3 O3 174.7(2) 3 2 ?
O3 Sc3 O3 87.21(19) . 2 ?
O6 Sc3 O3 87.60(18) 2 3 ?
O6 Sc3 O3 174.7(2) . 3 ?
O6 Sc3 O3 91.49(19) 3 3 ?
O3 Sc3 O3 87.21(19) . 3 ?
O3 Sc3 O3 87.21(18) 2 3 ?
S1 O3 Sc3 147.9(3) . . ?
O5 S1 O4 113.5(3) . . ?
O5 S1 O3 109.8(3) . . ?
O4 S1 O3 110.6(3) . . ?
O5 S1 C1 107.7(4) . . ?
O4 S1 C1 108.7(4) . . ?
O3 S1 C1 106.1(3) . . ?
S1 C1 H11 109.5 . . ?
S1 C1 H12 109.5 . . ?
H11 C1 H12 109.5 . . ?
S1 C1 H13 109.5 . . ?
H11 C1 H13 109.5 . . ?
H12 C1 H13 109.5 . . ?
S2 O6 Sc3 158.3(3) . . ?
O8 S2 O7 113.4(3) . . ?
O8 S2 O6 110.8(3) . . ?
O7 S2 O6 110.2(3) . . ?
O8 S2 C2 108.6(4) . . ?
O7 S2 C2 108.5(4) . . ?
O6 S2 C2 105.0(4) . . ?
S2 C2 H21 109.5 . . ?
S2 C2 H22 109.5 . . ?
H21 C2 H22 109.5 . . ?
S2 C2 H23 109.5 . . ?
H21 C2 H23 109.5 . . ?
H22 C2 H23 109.5 . . ?

loop_
_geom_bond_atom_site_label_1
_geom_bond_atom_site_label_2
_geom_bond_distance
_geom_bond_site_symmetry_2
_geom_bond_publ_flag
Sc1 O1 2.085(6) 10 ?
Sc1 O1 2.085(6) . ?
Sc1 O1 2.085(6) 2 ?
Sc1 O1 2.085(6) 12 ?
Sc1 O1 2.085(6) 3 ?
Sc1 O1 2.085(6) 11 ?
O1 H1A 0.78(8) . ?
O1 H1B 0.71(8) . ?
Sc2 O2 2.086(5) . ?
Sc2 O2 2.086(5) 10_556 ?
Sc2 O2 2.086(5) 2 ?
Sc2 O2 2.086(5) 3 ?
Sc2 O2 2.086(5) 12_556 ?
Sc2 O2 2.086(5) 11_556 ?
O2 H2A 0.69(8) . ?
O2 H2B 0.87(11) . ?
Sc3 O6 2.064(5) 2 ?
Sc3 O6 2.064(4) . ?
Sc3 O6 2.064(4) 3 ?
Sc3 O3 2.092(4) . ?
Sc3 O3 2.092(4) 2 ?
Sc3 O3 2.092(4) 3 ?
O3 S1 1.470(5) . ?
O4 S1 1.441(5) . ?
O5 S1 1.441(5) . ?
S1 C1 1.743(7) . ?
C1 H11 0.9600 . ?
C1 H12 0.9600 . ?
C1 H13 0.9600 . ?
O6 S2 1.458(5) . ?
O7 S2 1.442(5) . ?
O8 S2 1.436(5) . ?
S2 C2 1.741(7) . ?
C2 H21 0.9600 . ?
C2 H22 0.9600 . ?
C2 H23 0.9600 . ?

loop_
_geom_hbond_atom_site_label_D
_geom_hbond_atom_site_label_H
_geom_hbond_atom_site_label_A
_geom_hbond_distance_DH
_geom_hbond_distance_HA
_geom_hbond_distance_DA
_geom_hbond_angle_DHA
_geom_hbond_site_symmetry_A
O1 H1A O7 0.78(8) 1.87(8) 2.654(8) 179(7) 8_444
O1 H1B O5 0.71(8) 1.94(9) 2.651(9) 173(10) 11
O2 H2A O8 0.69(8) 1.96(9) 2.635(8) 166(10) .
O2 H2B O4 0.87(11) 1.76(11) 2.623(8) 176(10) 16_445
